data_2230051
loop_
_publ_author_name
'Yu, Jing'
'Zhang, Yi-Feng'
'Sun, Fu-An'
'Chen, Qun'

_publ_section_title
;
 Poly[[diaqua(\m~2~-1,4-dioxane-\k^2^<i>O</i>:<i>O</i>')(\m~2~-2,3,5,6-tetrafluorobenzene-1,4-dicarboxylato-\k^2^<i>O</i>^1^:<i>O</i>^4^)copper(II)]
 1,4-dioxane disolvate dihydrate]
;
_journal_coeditor_code JJ2078
_journal_issue 5
_journal_name_full 'Acta Crystallographica Section E'
_journal_page_first m527
_journal_page_last m528
_journal_paper_doi 10.1107/S1600536811009755
_journal_volume 67
_journal_year 2011
_chemical_formula_iupac '[Cu (C8 F4 O4) (C4 H8 O2) (H2 O)2], 2C4 H8 O2, 2H2 O'
_chemical_formula_moiety 'C12 H12 Cu F4 O8, 2(C4 H8 O2), 2(H2 O)'
_chemical_formula_sum 'C20 H32 Cu F4 O14'
_chemical_formula_weight 636.00
_chemical_name_systematic
;
Poly[[diaqua(\m~2~-1,4-dioxane-\k^2^<i>O</i>:<i>O</i>')(\m~2~-2,3,5,6-
tetrafluorobenzene-1,4-dicarboxylato-\k^2^<i>O</i>^1^:<i>O</i>^4^)copper(II)]
1,4-dioxane disolvate dihydrate]
;
_space_group_IT_number 14
_symmetry_cell_setting monoclinic
_symmetry_space_group_name_Hall '-P 2ybc'
_symmetry_space_group_name_H-M 'P 1 21/c 1'
_atom_sites_solution_hydrogens geom
_atom_sites_solution_primary direct
_atom_sites_solution_secondary difmap
_audit_creation_method SHELXL-97
_cell_angle_alpha 90.00
_cell_angle_beta 99.634(6)
_cell_angle_gamma 90.00
_cell_formula_units_Z 2
_cell_length_a 7.654(2)
_cell_length_b 11.253(3)
_cell_length_c 16.126(4)
_cell_measurement_reflns_used 3648
_cell_measurement_temperature 297(2)
_cell_measurement_theta_max 29.91
_cell_measurement_theta_min 2.56
_cell_volume 1369.4(6)
_computing_cell_refinement 'APEX2 and SAINT (Bruker, 2007)'
_computing_data_collection 'APEX2 (Bruker, 2007)'
_computing_data_reduction 'SAINT (Bruker, 2007)'
_computing_molecular_graphics 'SHELXTL (Sheldrick, 2008) and DIAMOND (Brandenburg, 2005)'
_computing_publication_material 'SHELXTL (Sheldrick, 2008)'
_computing_structure_refinement 'SHELXTL (Sheldrick, 2008)'
_computing_structure_solution 'SHELXTL (Sheldrick, 2008)'
_diffrn_ambient_temperature 297(2)
_diffrn_measured_fraction_theta_full 0.995
_diffrn_measured_fraction_theta_max 0.995
_diffrn_measurement_device_type 'Bruker APEXII CCD'
_diffrn_measurement_method '\f and \w'
_diffrn_radiation_monochromator graphite
_diffrn_radiation_source 'fine-focus sealed tube'
_diffrn_radiation_type MoK\a
_diffrn_radiation_wavelength 0.71073
_diffrn_reflns_av_R_equivalents 0.0295
_diffrn_reflns_av_sigmaI/netI 0.0330
_diffrn_reflns_limit_h_max 9
_diffrn_reflns_limit_h_min -9
_diffrn_reflns_limit_k_max 13
_diffrn_reflns_limit_k_min -11
_diffrn_reflns_limit_l_max 19
_diffrn_reflns_limit_l_min -19
_diffrn_reflns_number 7646
_diffrn_reflns_theta_full 25.50
_diffrn_reflns_theta_max 25.50
_diffrn_reflns_theta_min 2.22
_exptl_absorpt_coefficient_mu 0.890
_exptl_absorpt_correction_T_max 0.9007
_exptl_absorpt_correction_T_min 0.8421
_exptl_absorpt_correction_type multi-scan
_exptl_absorpt_process_details '(SADABS; Sheldrick, 2003)'
_exptl_crystal_colour blue
_exptl_crystal_density_diffrn 1.543
_exptl_crystal_density_method 'not measured'
_exptl_crystal_description block
_exptl_crystal_F_000 658
_exptl_crystal_size_max 0.20
_exptl_crystal_size_mid 0.15
_exptl_crystal_size_min 0.12
_refine_diff_density_max 0.765
_refine_diff_density_min -0.471
_refine_ls_extinction_method none
_refine_ls_goodness_of_fit_ref 1.070
_refine_ls_hydrogen_treatment constr
_refine_ls_matrix_type full
_refine_ls_number_parameters 173
_refine_ls_number_reflns 2536
_refine_ls_number_restraints 0
_refine_ls_restrained_S_all 1.070
_refine_ls_R_factor_all 0.0662
_refine_ls_R_factor_gt 0.0518
_refine_ls_shift/su_max 0.000
_refine_ls_shift/su_mean 0.000
_refine_ls_structure_factor_coef Fsqd
_refine_ls_weighting_details 'calc w=1/[\s^2^(Fo^2^)+(0.1255P)^2^+0.7817P] where P=(Fo^2^+2Fc^2^)/3'
_refine_ls_weighting_scheme calc
_refine_ls_wR_factor_gt 0.1640
_refine_ls_wR_factor_ref 0.1823
_reflns_number_gt 2011
_reflns_number_total 2536
_reflns_threshold_expression I>2sigma(I)
_cod_data_source_file jj2078.cif
_cod_data_source_block I
_cod_original_sg_symbol_H-M 'P 21/c'
_cod_database_code 2230051
_cod_database_fobs_code 2230051

loop_
_symmetry_equiv_pos_as_xyz
'x, y, z'
'-x, y+1/2, -z+1/2'
'-x, -y, -z'
'x, -y-1/2, z-1/2'

loop_
_atom_site_type_symbol
_atom_site_label
_atom_site_fract_x
_atom_site_fract_y
_atom_site_fract_z
_atom_site_U_iso_or_equiv
_atom_site_adp_type
_atom_site_calc_flag
_atom_site_refinement_flags
_atom_site_occupancy
_atom_site_disorder_assembly
_atom_site_disorder_group
Cu Cu1 0.5000 0.0000 0.0000 0.0256(3) Uani d S 1 . .
O O1 0.4795(5) 0.2295(2) -0.12878(17) 0.0582(9) Uani d . 1 . .
O O2 0.4927(3) 0.1749(2) 0.00527(13) 0.0332(6) Uani d . 1 . .
O O3 0.1848(4) -0.0053(3) 0.0096(3) 0.0592(10) Uani d . 1 . .
O O4 0.5645(4) 0.00298(18) 0.12299(16) 0.0356(6) Uani d . 1 . .
H H4A 0.5557 -0.0669 0.1362 0.053 Uiso d R 1 . .
H H4B 0.5186 0.0562 0.1466 0.053 Uiso d R 1 . .
O O5 -0.0024(8) 0.7388(5) 0.2701(5) 0.135(2) Uani d . 1 . .
O O6 0.2054(7) 0.9379(4) 0.3007(4) 0.1177(19) Uani d . 1 . .
O O7 0.4024(5) 0.1145(4) 0.2350(2) 0.0845(13) Uani d . 1 . .
H H7C 0.3248 0.0770 0.2530 0.127 Uiso d R 1 . .
H H7D 0.4640 0.1633 0.2643 0.127 Uiso d R 1 . .
C C1 0.4872(4) 0.2499(3) -0.0530(2) 0.0317(8) Uani d . 1 . .
C C2 0.4925(4) 0.3790(3) -0.0259(2) 0.0314(7) Uani d . 1 . .
C C3 0.3590(5) 0.4308(3) 0.0086(3) 0.0442(10) Uani d . 1 . .
C C4 0.6337(5) 0.4519(4) -0.0345(3) 0.0431(9) Uani d . 1 . .
C C5 0.1002(7) 0.0757(7) 0.0515(6) 0.111(3) Uani d . 1 . .
H H5A 0.1186 0.0516 0.1101 0.133 Uiso calc R 1 . .
H H5B 0.1612 0.1508 0.0492 0.133 Uiso calc R 1 . .
C C6 0.0753(7) -0.0976(6) -0.0285(6) 0.101(3) Uani d . 1 . .
H H6A 0.1210 -0.1224 -0.0784 0.121 Uiso calc R 1 . .
H H6B 0.0881 -0.1645 0.0099 0.121 Uiso calc R 1 . .
C C7 0.1634(10) 0.7455(7) 0.2473(5) 0.109(2) Uiso d . 1 . .
H H7A 0.1508 0.7722 0.1894 0.131 Uiso calc R 1 . .
H H7B 0.2155 0.6667 0.2503 0.131 Uiso calc R 1 . .
C C8 0.2799(8) 0.8240(5) 0.2992(4) 0.0816(16) Uani d . 1 . .
H H8A 0.3044 0.7925 0.3560 0.098 Uiso calc R 1 . .
H H8B 0.3912 0.8293 0.2782 0.098 Uiso calc R 1 . .
C C9 0.0421(9) 0.9318(7) 0.3302(6) 0.110(3) Uani d . 1 . .
H H9A -0.0091 1.0105 0.3307 0.132 Uiso calc R 1 . .
H H9B 0.0606 0.9009 0.3872 0.132 Uiso calc R 1 . .
C C10 -0.0808(8) 0.8519(9) 0.2736(5) 0.111(3) Uani d . 1 . .
H H10A -0.1918 0.8443 0.2946 0.133 Uiso calc R 1 . .
H H10B -0.1058 0.8859 0.2176 0.133 Uiso calc R 1 . .
F F1 0.2156(4) 0.3659(2) 0.0169(3) 0.0886(12) Uani d . 1 . .
F F2 0.7708(4) 0.4067(2) -0.0662(2) 0.0849(12) Uani d . 1 . .

loop_
_atom_site_aniso_label
_atom_site_aniso_U_11
_atom_site_aniso_U_22
_atom_site_aniso_U_33
_atom_site_aniso_U_12
_atom_site_aniso_U_13
_atom_site_aniso_U_23
Cu1 0.0368(4) 0.0138(4) 0.0265(4) 0.0004(2) 0.0061(2) -0.00102(18)
O1 0.118(3) 0.0239(14) 0.0345(15) 0.0042(15) 0.0166(16) 0.0019(11)
O2 0.0513(15) 0.0138(12) 0.0359(13) 0.0002(9) 0.0113(11) -0.0005(9)
O3 0.0333(14) 0.057(2) 0.087(3) -0.0027(12) 0.0096(15) -0.0362(16)
O4 0.0545(16) 0.0235(14) 0.0279(13) 0.0028(10) 0.0050(11) -0.0025(8)
O5 0.122(5) 0.088(4) 0.175(6) -0.026(4) -0.030(4) 0.009(4)
O6 0.107(3) 0.071(3) 0.193(6) -0.016(3) 0.076(4) -0.010(3)
O7 0.100(3) 0.085(3) 0.081(2) -0.040(2) 0.052(2) -0.047(2)
C1 0.0404(18) 0.0200(18) 0.0345(19) 0.0026(13) 0.0053(14) 0.0001(13)
C2 0.045(2) 0.0178(16) 0.0322(17) 0.0039(14) 0.0096(14) 0.0022(15)
C3 0.047(2) 0.025(2) 0.067(3) -0.0066(15) 0.027(2) -0.0025(17)
C4 0.049(2) 0.0226(19) 0.064(3) 0.0014(16) 0.0288(19) -0.0039(18)
C5 0.048(3) 0.108(5) 0.175(7) -0.011(3) 0.018(4) -0.102(5)
C6 0.044(3) 0.075(4) 0.179(7) -0.001(3) 0.006(3) -0.077(4)
C8 0.080(4) 0.080(4) 0.085(4) 0.009(3) 0.016(3) -0.005(3)
C9 0.093(5) 0.090(5) 0.159(8) 0.012(4) 0.053(5) -0.018(5)
C10 0.061(3) 0.154(8) 0.112(6) 0.011(4) -0.004(3) 0.021(6)
F1 0.0747(18) 0.0350(15) 0.175(4) -0.0207(14) 0.075(2) -0.0258(18)
F2 0.0752(19) 0.0419(15) 0.157(3) -0.0095(13) 0.076(2) -0.0325(17)

loop_
_atom_type_symbol
_atom_type_description
_atom_type_scat_dispersion_real
_atom_type_scat_dispersion_imag
_atom_type_scat_source
C C 0.0033 0.0016 'International Tables Vol C Tables 4.2.6.8 and 6.1.1.4'
H H 0.0000 0.0000 'International Tables Vol C Tables 4.2.6.8 and 6.1.1.4'
O O 0.0106 0.0060 'International Tables Vol C Tables 4.2.6.8 and 6.1.1.4'
F F 0.0171 0.0103 'International Tables Vol C Tables 4.2.6.8 and 6.1.1.4'
Cu Cu 0.3201 1.2651 'International Tables Vol C Tables 4.2.6.8 and 6.1.1.4'

loop_
_geom_angle_atom_site_label_1
_geom_angle_atom_site_label_2
_geom_angle_atom_site_label_3
_geom_angle_site_symmetry_1
_geom_angle_site_symmetry_3
_geom_angle
_geom_angle_publ_flag
O4 Cu1 O4 . 3_655 180.0 ?
O4 Cu1 O2 . 3_655 93.24(8) ?
O4 Cu1 O2 3_655 3_655 86.76(8) ?
O4 Cu1 O2 . . 86.76(8) ?
O4 Cu1 O2 3_655 . 93.24(8) ?
O2 Cu1 O2 3_655 . 180.0 ?
O4 Cu1 O3 . . 91.16(13) ?
O4 Cu1 O3 3_655 . 88.85(13) ?
O2 Cu1 O3 3_655 . 90.79(9) ?
O2 Cu1 O3 . . 89.21(9) ?
C1 O2 Cu1 . . 129.4(2) ?
C5 O3 C6 . . 114.3(4) ?
C5 O3 Cu1 . . 124.9(3) ?
C6 O3 Cu1 . . 120.7(3) ?
Cu1 O4 H4A . . 103.2 ?
Cu1 O4 H4B . . 115.3 ?
H4A O4 H4B . . 121.3 ?
C7 O5 C10 . . 112.2(6) ?
C8 O6 C9 . . 110.2(5) ?
H7C O7 H7D . . 121.4 ?
O1 C1 O2 . . 127.2(3) ?
O1 C1 C2 . . 117.3(3) ?
O2 C1 C2 . . 115.5(3) ?
C3 C2 C4 . . 115.8(3) ?
C3 C2 C1 . . 122.6(3) ?
C4 C2 C1 . . 121.6(3) ?
F1 C3 C2 . . 119.0(3) ?
F1 C3 C4 . 3_665 118.7(3) ?
C2 C3 C4 . 3_665 122.2(3) ?
F2 C4 C3 . 3_665 118.9(3) ?
F2 C4 C2 . . 119.1(3) ?
C3 C4 C2 3_665 . 122.0(3) ?
C6 C5 O3 3 . 121.3(5) ?
C6 C5 H5A 3 . 107.0 ?
O3 C5 H5A . . 107.0 ?
C6 C5 H5B 3 . 107.0 ?
O3 C5 H5B . . 107.0 ?
H5A C5 H5B . . 106.8 ?
C5 C6 O3 3 . 118.4(5) ?
C5 C6 H6A 3 . 107.7 ?
O3 C6 H6A . . 107.7 ?
C5 C6 H6B 3 . 107.7 ?
O3 C6 H6B . . 107.7 ?
H6A C6 H6B . . 107.1 ?
O5 C7 C8 . . 112.9(6) ?
O5 C7 H7A . . 109.0 ?
C8 C7 H7A . . 109.0 ?
O5 C7 H7B . . 109.0 ?
C8 C7 H7B . . 109.0 ?
H7A C7 H7B . . 107.8 ?
O6 C8 C7 . . 111.1(6) ?
O6 C8 H8A . . 109.4 ?
C7 C8 H8A . . 109.4 ?
O6 C8 H8B . . 109.4 ?
C7 C8 H8B . . 109.4 ?
H8A C8 H8B . . 108.0 ?
O6 C9 C10 . . 109.0(6) ?
O6 C9 H9A . . 109.9 ?
C10 C9 H9A . . 109.9 ?
O6 C9 H9B . . 109.9 ?
C10 C9 H9B . . 109.9 ?
H9A C9 H9B . . 108.3 ?
O5 C10 C9 . . 109.7(5) ?
O5 C10 H10A . . 109.7 ?
C9 C10 H10A . . 109.7 ?
O5 C10 H10B . . 109.7 ?
C9 C10 H10B . . 109.7 ?
H10A C10 H10B . . 108.2 ?

loop_
_geom_bond_atom_site_label_1
_geom_bond_atom_site_label_2
_geom_bond_site_symmetry_2
_geom_bond_distance
_geom_bond_publ_flag
Cu1 O4 . 1.962(3) ?
Cu1 O4 3_655 1.962(3) ?
Cu1 O2 3_655 1.971(3) ?
Cu1 O2 . 1.971(3) ?
Cu1 O3 . 2.444(3) ?
O1 C1 . 1.234(4) ?
O2 C1 . 1.259(4) ?
O3 C5 . 1.361(6) ?
O3 C6 . 1.409(6) ?
O4 H4A . 0.8203 ?
O4 H4B . 0.8202 ?
O5 C7 . 1.381(9) ?
O5 C10 . 1.412(9) ?
O6 C8 . 1.405(7) ?
O6 C9 . 1.411(8) ?
O7 H7C . 0.8202 ?
O7 H7D . 0.8203 ?
C1 C2 . 1.515(5) ?
C2 C3 . 1.372(5) ?
C2 C4 . 1.382(5) ?
C3 F1 . 1.344(4) ?
C3 C4 3_665 1.382(6) ?
C4 F2 . 1.343(4) ?
C4 C3 3_665 1.382(6) ?
C5 C6 3 1.355(8) ?
C5 H5A . 0.9700 ?
C5 H5B . 0.9700 ?
C6 C5 3 1.355(8) ?
C6 H6A . 0.9700 ?
C6 H6B . 0.9700 ?
C7 C8 . 1.424(9) ?
C7 H7A . 0.9700 ?
C7 H7B . 0.9700 ?
C8 H8A . 0.9700 ?
C8 H8B . 0.9700 ?
C9 C10 . 1.496(11) ?
C9 H9A . 0.9700 ?
C9 H9B . 0.9700 ?
C10 H10A . 0.9700 ?
C10 H10B . 0.9700 ?

loop_
_geom_hbond_atom_site_label_D
_geom_hbond_atom_site_label_H
_geom_hbond_atom_site_label_A
_geom_hbond_site_symmetry_A
_geom_hbond_distance_DH
_geom_hbond_distance_HA
_geom_hbond_distance_DA
_geom_hbond_angle_DHA
_geom_hbond_publ_flag
O4 H4B O7 . 0.82 1.92 2.670(5) 152 yes
C5 H5B F1 . 0.97 2.53 3.453(8) 160 yes
O4 H4A O1 3_655 0.82 1.85 2.641(3) 162 yes
O7 H7C O6 1_545 0.82 2.03 2.807(7) 158 yes
O7 H7D O1 4_566 0.82 2.09 2.797(5) 144 yes

loop_
_geom_torsion_atom_site_label_1
_geom_torsion_atom_site_label_2
_geom_torsion_atom_site_label_3
_geom_torsion_atom_site_label_4
_geom_torsion_site_symmetry_1
_geom_torsion_site_symmetry_2
_geom_torsion_site_symmetry_3
_geom_torsion_site_symmetry_4
_geom_torsion
_geom_torsion_publ_flag
O4 Cu1 O2 C1 . . . . 166.7(3) ?
O4 Cu1 O2 C1 3_655 . . . -13.3(3) ?
O3 Cu1 O2 C1 . . . . -102.1(3) ?
O4 Cu1 O3 C5 . . . . 55.5(6) ?
O4 Cu1 O3 C5 3_655 . . . -124.5(6) ?
O2 Cu1 O3 C5 3_655 . . . 148.8(6) ?
O2 Cu1 O3 C5 . . . . -31.2(6) ?
O4 Cu1 O3 C6 . . . . -123.5(5) ?
O4 Cu1 O3 C6 3_655 . . . 56.5(5) ?
O2 Cu1 O3 C6 3_655 . . . -30.2(5) ?
O2 Cu1 O3 C6 . . . . 149.8(5) ?
Cu1 O2 C1 O1 . . . . 2.5(6) ?
Cu1 O2 C1 C2 . . . . -176.9(2) ?
O1 C1 C2 C3 . . . . 115.0(4) ?
O2 C1 C2 C3 . . . . -65.5(5) ?
O1 C1 C2 C4 . . . . -65.0(5) ?
O2 C1 C2 C4 . . . . 114.5(4) ?
C4 C2 C3 F1 . . . . 178.4(4) ?
C1 C2 C3 F1 . . . . -1.6(6) ?
C4 C2 C3 C4 . . . 3_665 -1.1(7) ?
C1 C2 C3 C4 . . . 3_665 178.9(4) ?
C3 C2 C4 F2 . . . . 178.8(4) ?
C1 C2 C4 F2 . . . . -1.2(6) ?
C3 C2 C4 C3 . . . 3_665 1.1(7) ?
C1 C2 C4 C3 . . . 3_665 -178.9(4) ?
C6 O3 C5 C6 . . . 3 -27.8(12) ?
Cu1 O3 C5 C6 . . . 3 153.1(6) ?
C5 O3 C6 C5 . . . 3 26.9(12) ?
Cu1 O3 C6 C5 . . . 3 -154.0(6) ?
C10 O5 C7 C8 . . . . 54.0(9) ?
C9 O6 C8 C7 . . . . 58.4(8) ?
O5 C7 C8 O6 . . . . -55.3(9) ?
C8 O6 C9 C10 . . . . -59.1(9) ?
C7 O5 C10 C9 . . . . -54.3(9) ?
O6 C9 C10 O5 . . . . 57.0(10) ?
